data_7125963
loop_
_publ_author_name
'Wang, Wenqing'
'Tan, Gengwen'
'Feng, Rui'
'Fang, Yong'
'Chen, Chao'
'Ruan, Huapeng'
'Zhao, Yue'
'Wang, Xinping'

_publ_section_title
;
 Stable, yet &quot;naked&quot;, azo radical anion ArNNAr<sup>-</sup> and
 dianion ArNNAr<sup>2-</sup> (Ar =
 4-CN-2,6-<sup>i</sup>Pr<sub>2</sub>-C<sub>6</sub>H<sub>2</sub>) with
 selective CO<sub>2</sub> activation.
;
_journal_issue 22
_journal_name_full 'Chemical communications (Cambridge, England)'
_journal_page_first 3285
_journal_page_last 3288
_journal_paper_doi 10.1039/c9cc07382e
_journal_volume 56
_journal_year 2020
_chemical_formula_sum 'C112 H184 K4 N8 O27'
_chemical_formula_weight 2231.06
_space_group_crystal_system triclinic
_space_group_IT_number 2
_space_group_name_Hall '-P 1'
_space_group_name_H-M_alt 'P -1'
_atom_sites_solution_hydrogens geom
_audit_creation_method SHELXL-2018/3
_audit_update_record
;
2020-01-14 deposited with the CCDC.	2020-02-10 downloaded from the CCDC.
;
_cell_angle_alpha 84.410(2)
_cell_angle_beta 68.7100(10)
_cell_angle_gamma 86.045(2)
_cell_formula_units_Z 1
_cell_length_a 13.5116(6)
_cell_length_b 14.2386(8)
_cell_length_c 17.4578(8)
_cell_measurement_reflns_used 8759
_cell_measurement_temperature 153(2)
_cell_measurement_theta_max 27.57
_cell_measurement_theta_min 2.29
_cell_volume 3112.5(3)
_computing_structure_refinement 'SHELXL-2018/3 (Sheldrick, 2018)'
_computing_structure_solution 'SHELXT 2014/4 (Sheldrick, 2014)'
_diffrn_ambient_temperature 153(2)
_diffrn_measured_fraction_theta_full 0.996
_diffrn_measured_fraction_theta_max 0.996
_diffrn_measurement_device_type 'BRUKER D8 VENTURE PHTON II'
_diffrn_radiation_type MoK\a
_diffrn_radiation_wavelength 0.71073
_diffrn_reflns_av_R_equivalents 0.1059
_diffrn_reflns_av_unetI/netI 0.0839
_diffrn_reflns_Laue_measured_fraction_full 0.996
_diffrn_reflns_Laue_measured_fraction_max 0.996
_diffrn_reflns_limit_h_max 14
_diffrn_reflns_limit_h_min -16
_diffrn_reflns_limit_k_max 15
_diffrn_reflns_limit_k_min -16
_diffrn_reflns_limit_l_max 18
_diffrn_reflns_limit_l_min -20
_diffrn_reflns_number 23059
_diffrn_reflns_point_group_measured_fraction_full 0.996
_diffrn_reflns_point_group_measured_fraction_max 0.996
_diffrn_reflns_theta_full 25.010
_diffrn_reflns_theta_max 25.010
_diffrn_reflns_theta_min 2.087
_exptl_absorpt_coefficient_mu 0.213
_exptl_absorpt_correction_T_max 0.9687
_exptl_absorpt_correction_T_min 0.9546
_exptl_crystal_colour red
_exptl_crystal_density_diffrn 1.190
_exptl_crystal_density_method 'not measured'
_exptl_crystal_description block
_exptl_crystal_F_000 1204
_exptl_crystal_size_max 0.220
_exptl_crystal_size_mid 0.190
_exptl_crystal_size_min 0.150
_refine_diff_density_max 1.029
_refine_diff_density_min -0.940
_refine_diff_density_rms 0.076
_refine_ls_extinction_method none
_refine_ls_goodness_of_fit_ref 1.017
_refine_ls_hydrogen_treatment constr
_refine_ls_matrix_type full
_refine_ls_number_parameters 710
_refine_ls_number_reflns 10928
_refine_ls_number_restraints 91
_refine_ls_restrained_S_all 1.044
_refine_ls_R_factor_all 0.0979
_refine_ls_R_factor_gt 0.0741
_refine_ls_shift/su_max 0.000
_refine_ls_shift/su_mean 0.000
_refine_ls_structure_factor_coef Fsqd
_refine_ls_weighting_details 'w=1/[\s^2^(Fo^2^)+(0.1089P)^2^+3.0282P] where P=(Fo^2^+2Fc^2^)/3'
_refine_ls_weighting_scheme calc
_refine_ls_wR_factor_gt 0.1917
_refine_ls_wR_factor_ref 0.2123
_reflns_Friedel_coverage 0.000
_reflns_number_gt 8113
_reflns_number_total 10928
_reflns_threshold_expression 'I > 2\s(I)'
_cod_data_source_file c9cc07382e2.cif
_cod_data_source_block 2_a_CCDC2
_cod_depositor_comments 'Adding full bibliography for 7125960--7125964.cif.'
_cod_database_code 7125963
_shelx_shelxl_version_number 2018/3
_shelx_space_group_comment
;
The symmetry employed for this shelxl refinement is uniquely defined
by the following loop, which should always be used as a source of
symmetry information in preference to the above space-group names.
They are only intended as comments.
;
_shelx_estimated_absorpt_t_min 0.955
_shelx_estimated_absorpt_t_max 0.969

loop_
_space_group_symop_operation_xyz
'x, y, z'
'-x, -y, -z'

loop_
_atom_site_label
_atom_site_type_symbol
_atom_site_fract_x
_atom_site_fract_y
_atom_site_fract_z
_atom_site_U_iso_or_equiv
_atom_site_adp_type
_atom_site_occupancy
_atom_site_site_symmetry_order
_atom_site_calc_flag
_atom_site_refinement_flags_posn
_atom_site_refinement_flags_adp
_atom_site_refinement_flags_occupancy
_atom_site_disorder_assembly
_atom_site_disorder_group
C26 C 0.5518(3) 0.5605(2) 0.55982(18) 0.0287(7) Uani 1 1 d . . . . .
C27 C 0.6588(3) 0.5830(2) 0.5532(2) 0.0360(8) Uani 1 1 d . . . . .
C28 C 0.6773(3) 0.6129(2) 0.6184(2) 0.0330(8) Uani 1 1 d . . . . .
H28A H 0.748357 0.623564 0.612664 0.040 Uiso 1 1 calc R U . . .
C29 C 0.5949(3) 0.6287(2) 0.69440(19) 0.0314(7) Uani 1 1 d . . . . .
C30 C 0.4913(3) 0.6192(3) 0.69750(19) 0.0342(8) Uani 1 1 d . . . . .
H30A H 0.434567 0.634893 0.746297 0.041 Uiso 1 1 calc R U . . .
C31 C 0.4656(2) 0.5887(2) 0.63493(19) 0.0300(7) Uani 1 1 d . . . . .
C7 C 0.3490(3) 0.5918(3) 0.6452(2) 0.0435(10) Uani 1 1 d . . . . .
H7A H 0.343698 0.563341 0.596807 0.052 Uiso 1 1 calc R U . . .
C8 C 0.2821(3) 0.5351(4) 0.7219(4) 0.0784(16) Uani 1 1 d . . . . .
H8A H 0.207824 0.539377 0.725624 0.118 Uiso 1 1 calc R U . . .
H8B H 0.307547 0.468910 0.719255 0.118 Uiso 1 1 calc R U . . .
H8C H 0.287508 0.560096 0.770492 0.118 Uiso 1 1 calc R U . . .
C9 C 0.3062(4) 0.6942(4) 0.6438(4) 0.0835(17) Uani 1 1 d . . . . .
H9A H 0.350931 0.729590 0.593533 0.125 Uiso 1 1 calc R U . . .
H9B H 0.233143 0.695247 0.644833 0.125 Uiso 1 1 calc R U . . .
H9C H 0.307144 0.723240 0.692177 0.125 Uiso 1 1 calc R U . . .
C10 C 0.7519(3) 0.5694(3) 0.4736(3) 0.0561(11) Uani 0.641(8) 1 d . U P A 1
H10B H 0.714495 0.566586 0.433915 0.067 Uiso 0.641(8) 1 calc R U P A 1
C11 C 0.8081(5) 0.4873(5) 0.4638(4) 0.052(2) Uani 0.641(8) 1 d . . P A 1
H11A H 0.865021 0.490133 0.409424 0.078 Uiso 0.641(8) 1 calc R U P A 1
H11B H 0.839228 0.475828 0.506728 0.078 Uiso 0.641(8) 1 calc R U P A 1
H11C H 0.761279 0.435952 0.468052 0.078 Uiso 0.641(8) 1 calc R U P A 1
C12 C 0.8135(6) 0.6635(5) 0.4399(4) 0.058(2) Uani 0.641(8) 1 d . U P A 1
H12A H 0.762839 0.717652 0.451229 0.087 Uiso 0.641(8) 1 calc R U P A 1
H12B H 0.864559 0.668700 0.467211 0.087 Uiso 0.641(8) 1 calc R U P A 1
H12C H 0.851574 0.662870 0.380274 0.087 Uiso 0.641(8) 1 calc R U P A 1
C38 C 0.6149(3) 0.6598(3) 0.7617(2) 0.0355(8) Uani 1 1 d . . . . .
C14 C 0.9745(3) 0.7802(3) 0.7771(2) 0.0532(12) Uani 1 1 d . . . . .
H14A H 1.012629 0.808484 0.720683 0.064 Uiso 1 1 calc R U . . .
H14B H 1.027943 0.753501 0.800565 0.064 Uiso 1 1 calc R U . . .
C15 C 0.9068(3) 0.8539(3) 0.8292(2) 0.0532(11) Uani 1 1 d . . . . .
H15A H 0.949929 0.908330 0.826799 0.064 Uiso 1 1 calc R U . . .
H15B H 0.849131 0.876592 0.808882 0.064 Uiso 1 1 calc R U . . .
C16 C 0.8095(3) 0.8823(3) 0.9688(3) 0.0497(10) Uani 1 1 d . . . . .
H16A H 0.746554 0.909704 0.957266 0.060 Uiso 1 1 calc R U . . .
H16B H 0.857825 0.933863 0.963056 0.060 Uiso 1 1 calc R U . . .
C17 C 0.7763(3) 0.8358(3) 1.0535(2) 0.0483(10) Uani 1 1 d . . . . .
H17A H 0.838570 0.804310 1.063518 0.058 Uiso 1 1 calc R U . . .
H17B H 0.745224 0.883388 1.094227 0.058 Uiso 1 1 calc R U . . .
C18 C 0.6659(3) 0.7182(3) 1.1417(2) 0.0530(11) Uani 1 1 d . . . . .
H18A H 0.633517 0.763042 1.184746 0.064 Uiso 1 1 calc R U . . .
H18B H 0.727584 0.685152 1.151471 0.064 Uiso 1 1 calc R U . . .
C19 C 0.5868(3) 0.6488(3) 1.1453(2) 0.0496(10) Uani 1 1 d . . . . .
H19A H 0.557347 0.617548 1.201681 0.059 Uiso 1 1 calc R U . . .
H19B H 0.527502 0.681583 1.131739 0.059 Uiso 1 1 calc R U . . .
C20 C 0.5664(3) 0.5096(3) 1.0912(3) 0.0486(10) Uani 1 1 d . . . . .
H20A H 0.510788 0.536883 1.070258 0.058 Uiso 1 1 calc R U . . .
H20B H 0.531221 0.483427 1.148790 0.058 Uiso 1 1 calc R U . . .
C21 C 0.6283(4) 0.4340(3) 1.0396(3) 0.0557(11) Uani 1 1 d . . . . .
H21A H 0.687052 0.410038 1.058158 0.067 Uiso 1 1 calc R U . . .
H21B H 0.581952 0.380936 1.045111 0.067 Uiso 1 1 calc R U . . .
C22 C 0.7357(4) 0.4030(3) 0.9030(3) 0.0569(12) Uani 1 1 d . . . . .
H22A H 0.693946 0.347354 0.906146 0.068 Uiso 1 1 calc R U . . .
H22B H 0.795777 0.381779 0.920874 0.068 Uiso 1 1 calc R U . . .
C23 C 0.7767(4) 0.4461(3) 0.8170(3) 0.0574(12) Uani 1 1 d . . . . .
H23A H 0.813833 0.397008 0.779049 0.069 Uiso 1 1 calc R U . . .
H23B H 0.716799 0.473538 0.801327 0.069 Uiso 1 1 calc R U . . .
C24 C 0.8941(3) 0.5607(4) 0.7283(2) 0.0611(13) Uani 1 1 d . . . . .
H24A H 0.837183 0.589956 0.709732 0.073 Uiso 1 1 calc R U . . .
H24B H 0.932775 0.511981 0.690426 0.073 Uiso 1 1 calc R U . . .
C25 C 0.9680(3) 0.6334(4) 0.7265(2) 0.0637(14) Uani 1 1 d . . . . .
H25A H 1.021472 0.605331 0.749377 0.076 Uiso 1 1 calc R U . . .
H25B H 1.005734 0.658374 0.668924 0.076 Uiso 1 1 calc R U . . .
C1 C 0.9323(2) -0.0119(2) 0.10757(17) 0.0244(7) Uani 1 1 d . . . . .
C2 C 0.9372(2) -0.0809(2) 0.17381(18) 0.0275(7) Uani 1 1 d . . . . .
C3 C 0.8945(2) -0.0600(2) 0.25477(18) 0.0283(7) Uani 1 1 d . . . . .
H3A H 0.901263 -0.105490 0.296281 0.034 Uiso 1 1 calc R U . . .
C4 C 0.8408(2) 0.0271(2) 0.27813(17) 0.0280(7) Uani 1 1 d . . . . .
C5 C 0.8212(2) 0.0877(2) 0.21608(18) 0.0283(7) Uani 1 1 d . . . . .
H5A H 0.778687 0.143579 0.231556 0.034 Uiso 1 1 calc R U . . .
C6 C 0.8605(2) 0.0698(2) 0.13400(18) 0.0274(7) Uani 1 1 d . . . . .
C32 C 0.8236(2) 0.1384(3) 0.07547(19) 0.0312(7) Uani 1 1 d . . . . .
H32A H 0.851446 0.112547 0.020020 0.037 Uiso 1 1 calc R U . . .
C33 C 0.8692(3) 0.2353(3) 0.0658(2) 0.0403(9) Uani 1 1 d . . . . .
H33A H 0.946814 0.228919 0.048414 0.060 Uiso 1 1 calc R U . . .
H33B H 0.849940 0.275430 0.024102 0.060 Uiso 1 1 calc R U . . .
H33C H 0.840360 0.264046 0.118613 0.060 Uiso 1 1 calc R U . . .
C34 C 0.7026(3) 0.1465(3) 0.1026(2) 0.0514(11) Uani 1 1 d . . . . .
H34A H 0.674447 0.083473 0.108533 0.077 Uiso 1 1 calc R U . . .
H34B H 0.673076 0.174873 0.155538 0.077 Uiso 1 1 calc R U . . .
H34C H 0.682656 0.186257 0.061027 0.077 Uiso 1 1 calc R U . . .
C35 C 1.0018(3) -0.1728(2) 0.15167(19) 0.0325(8) Uani 1 1 d . . . . .
H35A H 1.006586 -0.184943 0.094953 0.039 Uiso 1 1 calc R U . . .
C36 C 0.9537(4) -0.2588(3) 0.2089(2) 0.0526(11) Uani 1 1 d . . . . .
H36A H 0.999646 -0.314747 0.190715 0.079 Uiso 1 1 calc R U . . .
H36B H 0.947192 -0.248637 0.265316 0.079 Uiso 1 1 calc R U . . .
H36C H 0.883132 -0.268214 0.207650 0.079 Uiso 1 1 calc R U . . .
C37 C 1.1150(3) -0.1607(3) 0.1486(2) 0.0433(9) Uani 1 1 d . . . . .
H37A H 1.156725 -0.219796 0.134314 0.065 Uiso 1 1 calc R U . . .
H37B H 1.148143 -0.109917 0.106789 0.065 Uiso 1 1 calc R U . . .
H37C H 1.112595 -0.144766 0.202573 0.065 Uiso 1 1 calc R U . . .
C13 C 0.8058(2) 0.0514(3) 0.36086(19) 0.0314(8) Uani 1 1 d . . . . .
C39 C 0.8995(4) 0.2487(4) 0.5915(3) 0.0717(15) Uani 1 1 d . . . . .
H39A H 0.915657 0.255561 0.531222 0.086 Uiso 1 1 calc R U . . .
H39B H 0.962238 0.267273 0.602205 0.086 Uiso 1 1 calc R U . . .
C40 C 0.8064(4) 0.3090(4) 0.6335(3) 0.0676(14) Uani 1 1 d . . . . .
H40A H 0.785422 0.296379 0.693946 0.081 Uiso 1 1 calc R U . . .
H40B H 0.824154 0.376282 0.619018 0.081 Uiso 1 1 calc R U . . .
C41 C 0.6280(4) 0.3451(3) 0.6492(2) 0.0512(11) Uani 1 1 d . . . . .
H41A H 0.643166 0.413087 0.636438 0.061 Uiso 1 1 calc R U . . .
H41B H 0.605257 0.331106 0.709616 0.061 Uiso 1 1 calc R U . . .
C42 C 0.5422(3) 0.3232(3) 0.6207(2) 0.0501(10) Uani 1 1 d . . . . .
H42A H 0.480526 0.367424 0.642315 0.060 Uiso 1 1 calc R U . . .
H42B H 0.567643 0.330299 0.559680 0.060 Uiso 1 1 calc R U . . .
C43 C 0.4255(3) 0.2049(3) 0.6266(3) 0.0567(12) Uani 1 1 d . . . . .
H43A H 0.444961 0.216006 0.566168 0.068 Uiso 1 1 calc R U . . .
H43B H 0.362021 0.245346 0.653470 0.068 Uiso 1 1 calc R U . . .
C44 C 0.4011(3) 0.1046(4) 0.6524(3) 0.0600(13) Uani 1 1 d . . . . .
H44A H 0.385577 0.092575 0.712326 0.072 Uiso 1 1 calc R U . . .
H44B H 0.337508 0.089392 0.641051 0.072 Uiso 1 1 calc R U . . .
C45 C 0.4688(3) -0.0509(3) 0.6238(3) 0.0546(11) Uani 1 1 d . . . . .
H45A H 0.412684 -0.065088 0.603182 0.065 Uiso 1 1 calc R U . . .
H45B H 0.443500 -0.068296 0.683930 0.065 Uiso 1 1 calc R U . . .
C46 C 0.5685(4) -0.1070(3) 0.5815(3) 0.0560(11) Uani 1 1 d . . . . .
H46A H 0.553544 -0.175065 0.588960 0.067 Uiso 1 1 calc R U . . .
H46B H 0.595595 -0.087805 0.521666 0.067 Uiso 1 1 calc R U . . .
C47 C 0.7416(4) -0.1457(3) 0.5815(3) 0.0725(15) Uani 1 1 d . . . . .
H47A H 0.773353 -0.129502 0.521318 0.087 Uiso 1 1 calc R U . . .
H47B H 0.726190 -0.213688 0.590763 0.087 Uiso 1 1 calc R U . . .
C48 C 0.8178(4) -0.1258(4) 0.6217(4) 0.076 Uani 1 1 d . . . . .
H48A H 0.782078 -0.130747 0.682403 0.091 Uiso 1 1 calc R U . . .
H48B H 0.878688 -0.171931 0.606875 0.091 Uiso 1 1 calc R U . . .
C49 C 0.9291(3) -0.0050(4) 0.6262(3) 0.0701(16) Uani 1 1 d . . . . .
H49A H 0.991744 -0.049345 0.612164 0.084 Uiso 1 1 calc R U . . .
H49B H 0.896761 -0.005256 0.686979 0.084 Uiso 1 1 calc R U . . .
C50 C 0.9618(3) 0.0905(4) 0.5900(3) 0.0623(13) Uani 1 1 d . . . . .
H50A H 1.023052 0.107597 0.603492 0.075 Uiso 1 1 calc R U . . .
H50B H 0.983551 0.093018 0.529270 0.075 Uiso 1 1 calc R U . . .
C10' C 0.7519(3) 0.5694(3) 0.4736(3) 0.0561(11) Uani 0.359(8) 1 d D U P A 2
H10A H 0.740839 0.507360 0.456114 0.067 Uiso 0.359(8) 1 calc R U P A 2
C11' C 0.8610(7) 0.5539(9) 0.4931(7) 0.051(3) Uani 0.359(8) 1 d D U P A 2
H11D H 0.849442 0.509108 0.541628 0.077 Uiso 0.359(8) 1 calc R U P A 2
H11E H 0.917596 0.528860 0.445584 0.077 Uiso 0.359(8) 1 calc R U P A 2
H11F H 0.881713 0.614434 0.503995 0.077 Uiso 0.359(8) 1 calc R U P A 2
C12' C 0.7660(10) 0.6320(8) 0.4059(6) 0.055(4) Uani 0.359(8) 1 d D . P A 2
H12D H 0.829483 0.612641 0.360233 0.082 Uiso 0.359(8) 1 calc R U P A 2
H12E H 0.703695 0.632573 0.389605 0.082 Uiso 0.359(8) 1 calc R U P A 2
H12F H 0.774749 0.695328 0.419367 0.082 Uiso 0.359(8) 1 calc R U P A 2
K1 K 0.69008(5) 0.09931(5) 0.59568(4) 0.02683(19) Uani 1 1 d . . . . .
K2 K 0.74911(6) 0.65438(6) 0.92466(4) 0.0331(2) Uani 1 1 d . . . . .
N4 N 0.6313(2) 0.6835(3) 0.81767(19) 0.0477(8) Uani 1 1 d . . . . .
N2 N 0.7787(2) 0.0711(2) 0.42818(16) 0.0414(8) Uani 1 1 d . . . . .
N1 N 0.9970(2) -0.03378(18) 0.03227(14) 0.0258(6) Uani 1 1 d . . . . .
N3 N 0.5490(2) 0.5155(2) 0.49696(16) 0.0337(6) Uani 1 1 d . . . . .
O1 O 0.8532(2) -0.0338(2) 0.59359(17) 0.0527(7) Uani 1 1 d . . . . .
O2 O 0.6456(2) -0.09100(19) 0.61548(16) 0.0465(7) Uani 1 1 d . . . . .
O3 O 0.48950(18) 0.0467(2) 0.60816(15) 0.0439(6) Uani 1 1 d . . . . .
O4 O 0.51147(19) 0.22877(18) 0.64934(14) 0.0390(6) Uani 1 1 d . . . . .
O5 O 0.7213(2) 0.28978(19) 0.60890(15) 0.0472(7) Uani 1 1 d . . . . .
O6 O 0.8754(2) 0.1546(2) 0.62229(15) 0.0522(8) Uani 1 1 d . . . . .
O7 O 0.84832(19) 0.5180(2) 0.81041(16) 0.0496(7) Uani 1 1 d . . . . .
O8 O 0.90898(18) 0.7074(2) 0.77413(15) 0.0497(7) Uani 1 1 d . . . . .
O9 O 0.86276(19) 0.81339(19) 0.91187(15) 0.0426(6) Uani 1 1 d . . . . .
O10 O 0.69958(19) 0.76797(19) 1.06220(15) 0.0414(6) Uani 1 1 d . . . . .
O11 O 0.63689(17) 0.58057(18) 1.08823(14) 0.0386(6) Uani 1 1 d . . . . .
O12 O 0.67015(19) 0.47085(18) 0.95581(17) 0.0425(6) Uani 1 1 d . . . . .
O14 O 0.6476(3) 0.0451(3) 0.7602(3) 0.0898(11) Uani 1 1 d . U . . .
C54 C 0.5491(12) 0.0055(13) 0.8029(8) 0.075(4) Uani 0.434(17) 1 d . U P B 1
H54A H 0.553821 -0.063411 0.797573 0.090 Uiso 0.434(17) 1 calc R U P B 1
H54B H 0.495149 0.034296 0.780809 0.090 Uiso 0.434(17) 1 calc R U P B 1
C53 C 0.5200(11) 0.0250(12) 0.8902(7) 0.066(4) Uani 0.434(17) 1 d . U P B 1
H53A H 0.445816 0.050254 0.912180 0.079 Uiso 0.434(17) 1 calc R U P B 1
H53B H 0.525898 -0.033909 0.923694 0.079 Uiso 0.434(17) 1 calc R U P B 1
C51 C 0.6360(5) 0.1216(5) 0.8068(3) 0.0877(18) Uani 0.434(17) 1 d . U P B 1
H51A H 0.590613 0.172035 0.791715 0.105 Uiso 0.434(17) 1 calc R U P B 1
H51B H 0.706163 0.147490 0.796548 0.105 Uiso 0.434(17) 1 calc R U P B 1
C52 C 0.5863(6) 0.0881(5) 0.8940(3) 0.099(2) Uani 0.434(17) 1 d . U P B 1
H52A H 0.639588 0.058305 0.916391 0.119 Uiso 0.434(17) 1 calc R U P B 1
H52B H 0.547464 0.140052 0.927959 0.119 Uiso 0.434(17) 1 calc R U P B 1
C51' C 0.6360(5) 0.1216(5) 0.8068(3) 0.0877(18) Uani 0.566(17) 1 d . U P B 2
H51C H 0.590613 0.172035 0.791715 0.105 Uiso 0.566(17) 1 calc R U P B 2
H51D H 0.706163 0.147490 0.796548 0.105 Uiso 0.566(17) 1 calc R U P B 2
C52' C 0.5863(6) 0.0881(5) 0.8940(3) 0.099(2) Uani 0.566(17) 1 d . U P B 2
H52C H 0.523381 0.128451 0.922275 0.119 Uiso 0.566(17) 1 calc R U P B 2
H52D H 0.637345 0.087511 0.922891 0.119 Uiso 0.566(17) 1 calc R U P B 2
C53' C 0.5516(8) -0.0201(8) 0.8909(5) 0.062(3) Uani 0.566(17) 1 d . U P B 2
H53C H 0.585633 -0.066608 0.920481 0.074 Uiso 0.566(17) 1 calc R U P B 2
H53D H 0.473553 -0.025332 0.916399 0.074 Uiso 0.566(17) 1 calc R U P B 2
C54' C 0.5866(9) -0.0355(8) 0.8084(6) 0.067(3) Uani 0.566(17) 1 d . U P B 2
H54C H 0.525022 -0.042958 0.791815 0.081 Uiso 0.566(17) 1 calc R U P B 2
H54D H 0.631742 -0.094039 0.798130 0.081 Uiso 0.566(17) 1 calc R U P B 2
O1_1 O 0.9109(5) 0.5415(4) 0.9718(4) 0.0593(15) Uiso 0.5 1 d D U P C -1
C1_1 C 1.0151(7) 0.5192(8) 0.9180(7) 0.049(3) Uiso 0.5 1 d D U P C -1
H1A_1 H 1.051446 0.577892 0.890023 0.059 Uiso 0.5 1 calc R U P C -1
H1AB_1 H 1.012212 0.479641 0.875283 0.059 Uiso 0.5 1 calc R U P C -1
C2_1 C 1.0736(12) 0.4684(11) 0.9657(8) 0.085(5) Uiso 0.5 1 d D U P C -1
H2A_1 H 1.144330 0.495062 0.951888 0.102 Uiso 0.5 1 calc R U P C -1
H2AB_1 H 1.082984 0.400458 0.955828 0.102 Uiso 0.5 1 calc R U P C -1
C3_1 C 1.0019(10) 0.4833(10) 1.0558(8) 0.079(4) Uiso 0.5 1 d D U P C -1
H3A_1 H 0.965948 0.424658 1.084227 0.095 Uiso 0.5 1 calc R U P C -1
H3AB_1 H 1.043383 0.504500 1.087035 0.095 Uiso 0.5 1 calc R U P C -1
C4_1 C 0.9237(9) 0.5584(8) 1.0463(7) 0.057(3) Uiso 0.5 1 d D U P C -1
H4A_1 H 0.855296 0.553245 1.093309 0.069 Uiso 0.5 1 calc R U P C -1
H4AB_1 H 0.951285 0.621942 1.042560 0.069 Uiso 0.5 1 calc R U P C -1

loop_
_atom_site_aniso_label
_atom_site_aniso_U_11
_atom_site_aniso_U_22
_atom_site_aniso_U_33
_atom_site_aniso_U_23
_atom_site_aniso_U_13
_atom_site_aniso_U_12
C26 0.0354(17) 0.0248(17) 0.0193(15) -0.0017(13) -0.0019(13) -0.0020(13)
C27 0.0379(19) 0.0309(19) 0.0295(18) -0.0111(15) 0.0033(14) -0.0112(15)
C28 0.0247(16) 0.0308(19) 0.0379(19) -0.0033(15) -0.0033(14) -0.0063(14)
C29 0.0296(17) 0.039(2) 0.0242(16) -0.0016(14) -0.0081(13) -0.0039(14)
C30 0.0276(17) 0.051(2) 0.0219(16) -0.0099(15) -0.0060(13) 0.0050(15)
C31 0.0272(16) 0.039(2) 0.0236(16) -0.0102(14) -0.0088(13) 0.0073(14)
C7 0.0309(18) 0.069(3) 0.037(2) -0.0311(19) -0.0157(15) 0.0154(18)
C8 0.037(2) 0.101(4) 0.100(4) 0.023(3) -0.032(3) -0.022(3)
C9 0.048(3) 0.096(4) 0.104(4) -0.012(3) -0.030(3) 0.034(3)
C10 0.0551(13) 0.0555(14) 0.0554(14) -0.0124(9) -0.0137(9) -0.0097(9)
C11 0.039(3) 0.081(5) 0.030(3) -0.006(3) -0.005(2) 0.000(3)
C12 0.059(3) 0.060(3) 0.052(3) -0.0058(18) -0.0156(17) -0.0117(18)
C38 0.0262(16) 0.048(2) 0.0294(18) 0.0028(16) -0.0079(14) -0.0044(15)
C14 0.0295(19) 0.090(3) 0.036(2) 0.014(2) -0.0087(16) -0.022(2)
C15 0.042(2) 0.072(3) 0.048(2) 0.022(2) -0.0203(19) -0.029(2)
C16 0.049(2) 0.042(2) 0.066(3) -0.010(2) -0.027(2) -0.0136(18)
C17 0.049(2) 0.054(3) 0.050(2) -0.022(2) -0.0213(18) -0.0105(19)
C18 0.054(2) 0.078(3) 0.0235(18) -0.0209(19) -0.0040(16) -0.010(2)
C19 0.038(2) 0.072(3) 0.0261(18) -0.0090(19) 0.0050(15) -0.0011(19)
C20 0.035(2) 0.059(3) 0.049(2) 0.012(2) -0.0132(17) -0.0199(19)
C21 0.061(3) 0.043(2) 0.069(3) 0.011(2) -0.030(2) -0.018(2)
C22 0.062(3) 0.041(2) 0.082(3) -0.028(2) -0.041(2) 0.010(2)
C23 0.058(3) 0.062(3) 0.070(3) -0.042(2) -0.038(2) 0.015(2)
C24 0.036(2) 0.111(4) 0.037(2) -0.038(2) -0.0087(17) 0.014(2)
C25 0.0250(19) 0.128(4) 0.032(2) -0.022(2) -0.0009(16) 0.004(2)
C1 0.0209(14) 0.0353(18) 0.0167(14) -0.0047(13) -0.0044(11) -0.0093(13)
C2 0.0251(15) 0.039(2) 0.0175(15) -0.0044(13) -0.0052(12) -0.0079(13)
C3 0.0245(15) 0.044(2) 0.0156(14) 0.0008(14) -0.0058(12) -0.0079(14)
C4 0.0206(15) 0.049(2) 0.0140(14) -0.0056(14) -0.0030(11) -0.0090(14)
C5 0.0199(15) 0.042(2) 0.0208(15) -0.0079(14) -0.0030(12) -0.0030(13)
C6 0.0217(15) 0.042(2) 0.0180(15) -0.0035(13) -0.0049(12) -0.0075(13)
C32 0.0290(16) 0.043(2) 0.0221(16) -0.0065(14) -0.0085(13) 0.0002(14)
C33 0.044(2) 0.044(2) 0.0327(19) -0.0001(16) -0.0148(16) 0.0036(17)
C34 0.039(2) 0.076(3) 0.042(2) 0.004(2) -0.0196(18) -0.001(2)
C35 0.0424(19) 0.0346(19) 0.0200(15) -0.0030(14) -0.0101(14) -0.0031(15)
C36 0.079(3) 0.042(2) 0.032(2) 0.0020(17) -0.015(2) -0.011(2)
C37 0.045(2) 0.048(2) 0.040(2) -0.0147(18) -0.0194(17) 0.0148(18)
C13 0.0188(15) 0.051(2) 0.0217(17) -0.0054(15) -0.0038(12) -0.0001(14)
C39 0.048(3) 0.101(4) 0.067(3) -0.002(3) -0.015(2) -0.043(3)
C40 0.072(3) 0.079(3) 0.054(3) -0.013(2) -0.016(2) -0.044(3)
C41 0.074(3) 0.030(2) 0.037(2) -0.0098(17) -0.0023(19) -0.0055(19)
C42 0.064(3) 0.039(2) 0.041(2) -0.0074(18) -0.0127(19) 0.0092(19)
C43 0.035(2) 0.077(3) 0.063(3) -0.031(2) -0.0202(19) 0.017(2)
C44 0.0242(19) 0.093(4) 0.062(3) -0.030(3) -0.0074(18) -0.008(2)
C45 0.047(2) 0.070(3) 0.050(2) -0.009(2) -0.0160(19) -0.030(2)
C46 0.070(3) 0.049(3) 0.050(2) -0.013(2) -0.016(2) -0.025(2)
C47 0.075(3) 0.031(2) 0.082(3) 0.001(2) 0.007(3) -0.001(2)
C48 0.056 0.070 0.086 0.026 -0.015 0.014
C49 0.040(2) 0.128(5) 0.047(3) -0.010(3) -0.026(2) 0.026(3)
C50 0.028(2) 0.115(4) 0.051(2) -0.017(3) -0.0185(18) -0.004(2)
C10' 0.0551(13) 0.0555(14) 0.0554(14) -0.0124(9) -0.0137(9) -0.0097(9)
C11' 0.049(4) 0.053(4) 0.050(4) -0.0061(19) -0.015(2) -0.0025(19)
C12' 0.057(7) 0.071(9) 0.032(6) 0.000(6) -0.009(5) -0.019(6)
K1 0.0239(3) 0.0375(4) 0.0182(3) -0.0076(3) -0.0045(3) -0.0041(3)
K2 0.0325(4) 0.0443(5) 0.0219(4) -0.0097(3) -0.0055(3) -0.0115(3)
N4 0.0379(17) 0.076(2) 0.0344(17) -0.0052(16) -0.0171(14) -0.0093(16)
N2 0.0365(16) 0.068(2) 0.0177(15) -0.0105(14) -0.0066(12) 0.0079(15)
N1 0.0298(14) 0.0308(15) 0.0154(12) -0.0040(10) -0.0051(10) -0.0050(11)
N3 0.0368(14) 0.0349(16) 0.0215(13) -0.0079(12) 0.0019(11) -0.0089(12)
O1 0.0381(14) 0.067(2) 0.0467(16) 0.0097(14) -0.0138(12) 0.0111(13)
O2 0.0461(15) 0.0422(16) 0.0447(15) -0.0077(12) -0.0063(12) -0.0074(12)
O3 0.0280(12) 0.0594(18) 0.0429(14) -0.0155(13) -0.0064(11) -0.0118(12)
O4 0.0367(13) 0.0436(15) 0.0344(13) -0.0107(11) -0.0089(10) 0.0033(11)
O5 0.0547(16) 0.0486(16) 0.0349(14) -0.0134(12) -0.0064(12) -0.0188(13)
O6 0.0318(14) 0.091(2) 0.0351(14) -0.0126(15) -0.0107(11) -0.0080(14)
O7 0.0364(14) 0.078(2) 0.0447(15) -0.0353(14) -0.0210(12) 0.0104(13)
O8 0.0227(12) 0.091(2) 0.0322(13) -0.0096(14) -0.0036(10) -0.0105(13)
O9 0.0401(14) 0.0545(17) 0.0355(13) 0.0048(12) -0.0148(11) -0.0216(12)
O10 0.0398(14) 0.0522(16) 0.0337(13) -0.0159(12) -0.0105(11) -0.0094(12)
O11 0.0262(12) 0.0534(16) 0.0310(12) -0.0045(11) -0.0023(10) -0.0103(11)
O12 0.0405(14) 0.0365(14) 0.0574(16) -0.0107(12) -0.0238(12) -0.0024(11)
O14 0.0924(14) 0.0919(14) 0.0834(14) -0.0087(9) -0.0278(9) -0.0093(9)
C54 0.074(4) 0.075(4) 0.075(4) -0.0062(11) -0.0270(18) -0.0036(10)
C53 0.065(4) 0.065(4) 0.065(4) -0.0057(11) -0.0224(16) -0.0031(10)
C51 0.100(4) 0.088(4) 0.060(3) -0.003(3) -0.008(3) -0.025(3)
C52 0.115(5) 0.136(6) 0.044(3) -0.004(3) -0.021(3) -0.030(4)
C51' 0.100(4) 0.088(4) 0.060(3) -0.003(3) -0.008(3) -0.025(3)
C52' 0.115(5) 0.136(6) 0.044(3) -0.004(3) -0.021(3) -0.030(4)
C53' 0.062(3) 0.063(3) 0.061(3) -0.0035(10) -0.0225(14) -0.0029(10)
C54' 0.068(3) 0.067(3) 0.067(3) -0.0047(10) -0.0230(14) -0.0030(10)

loop_
_atom_type_symbol
_atom_type_description
_atom_type_scat_dispersion_real
_atom_type_scat_dispersion_imag
_atom_type_scat_source
C C 0.0033 0.0016 'International Tables Vol C Tables 4.2.6.8 and 6.1.1.4'
H H 0.0000 0.0000 'International Tables Vol C Tables 4.2.6.8 and 6.1.1.4'
N N 0.0061 0.0033 'International Tables Vol C Tables 4.2.6.8 and 6.1.1.4'
O O 0.0106 0.0060 'International Tables Vol C Tables 4.2.6.8 and 6.1.1.4'
K K 0.2009 0.2494 'International Tables Vol C Tables 4.2.6.8 and 6.1.1.4'

loop_
_geom_angle_atom_site_label_1
_geom_angle_atom_site_label_2
_geom_angle_atom_site_label_3
_geom_angle
_geom_angle_site_symmetry_3
N3 C26 C27 114.1(3) .
N3 C26 C31 130.6(3) .
C27 C26 C31 115.2(3) .
C28 C27 C26 121.2(3) .
C28 C27 C10' 119.0(3) .
C26 C27 C10' 119.8(3) .
C28 C27 C10 119.0(3) .
C26 C27 C10 119.8(3) .
C27 C28 C29 122.6(3) .
C27 C28 H28A 118.7 .
C29 C28 H28A 118.7 .
C30 C29 C28 116.3(3) .
C30 C29 C38 121.3(3) .
C28 C29 C38 122.2(3) .
C31 C30 C29 124.6(3) .
C31 C30 H30A 117.7 .
C29 C30 H30A 117.7 .
C30 C31 C26 118.9(3) .
C30 C31 C7 117.6(3) .
C26 C31 C7 123.3(3) .
C8 C7 C31 112.7(3) .
C8 C7 C9 111.0(4) .
C31 C7 C9 110.5(4) .
C8 C7 H7A 107.5 .
C31 C7 H7A 107.5 .
C9 C7 H7A 107.5 .
C7 C8 H8A 109.5 .
C7 C8 H8B 109.5 .
H8A C8 H8B 109.5 .
C7 C8 H8C 109.5 .
H8A C8 H8C 109.5 .
H8B C8 H8C 109.5 .
C7 C9 H9A 109.5 .
C7 C9 H9B 109.5 .
H9A C9 H9B 109.5 .
C7 C9 H9C 109.5 .
H9A C9 H9C 109.5 .
H9B C9 H9C 109.5 .
C11 C10 C27 119.8(4) .
C11 C10 C12 118.3(5) .
C27 C10 C12 110.9(4) .
C11 C10 H10B 101.2 .
C27 C10 H10B 101.2 .
C12 C10 H10B 101.2 .
C10 C11 H11A 109.5 .
C10 C11 H11B 109.5 .
H11A C11 H11B 109.5 .
C10 C11 H11C 109.5 .
H11A C11 H11C 109.5 .
H11B C11 H11C 109.5 .
C10 C12 H12A 109.5 .
C10 C12 H12B 109.5 .
H12A C12 H12B 109.5 .
C10 C12 H12C 109.5 .
H12A C12 H12C 109.5 .
H12B C12 H12C 109.5 .
N4 C38 C29 178.6(4) .
O8 C14 C15 109.1(3) .
O8 C14 H14A 109.9 .
C15 C14 H14A 109.9 .
O8 C14 H14B 109.9 .
C15 C14 H14B 109.9 .
H14A C14 H14B 108.3 .
O9 C15 C14 108.3(3) .
O9 C15 H15A 110.0 .
C14 C15 H15A 110.0 .
O9 C15 H15B 110.0 .
C14 C15 H15B 110.0 .
H15A C15 H15B 108.4 .
O9 C16 C17 108.6(3) .
O9 C16 H16A 110.0 .
C17 C16 H16A 110.0 .
O9 C16 H16B 110.0 .
C17 C16 H16B 110.0 .
H16A C16 H16B 108.4 .
O10 C17 C16 108.8(3) .
O10 C17 H17A 109.9 .
C16 C17 H17A 109.9 .
O10 C17 H17B 109.9 .
C16 C17 H17B 109.9 .
H17A C17 H17B 108.3 .
O10 C18 C19 108.5(3) .
O10 C18 H18A 110.0 .
C19 C18 H18A 110.0 .
O10 C18 H18B 110.0 .
C19 C18 H18B 110.0 .
H18A C18 H18B 108.4 .
O11 C19 C18 109.2(3) .
O11 C19 H19A 109.8 .
C18 C19 H19A 109.8 .
O11 C19 H19B 109.8 .
C18 C19 H19B 109.8 .
H19A C19 H19B 108.3 .
O11 C20 C21 108.5(3) .
O11 C20 H20A 110.0 .
C21 C20 H20A 110.0 .
O11 C20 H20B 110.0 .
C21 C20 H20B 110.0 .
H20A C20 H20B 108.4 .
O12 C21 C20 109.2(3) .
O12 C21 H21A 109.8 .
C20 C21 H21A 109.8 .
O12 C21 H21B 109.8 .
C20 C21 H21B 109.8 .
H21A C21 H21B 108.3 .
O12 C22 C23 109.4(3) .
O12 C22 H22A 109.8 .
C23 C22 H22A 109.8 .
O12 C22 H22B 109.8 .
C23 C22 H22B 109.8 .
H22A C22 H22B 108.2 .
O7 C23 C22 109.7(3) .
O7 C23 H23A 109.7 .
C22 C23 H23A 109.7 .
O7 C23 H23B 109.7 .
C22 C23 H23B 109.7 .
H23A C23 H23B 108.2 .
O7 C24 C25 109.5(3) .
O7 C24 H24A 109.8 .
C25 C24 H24A 109.8 .
O7 C24 H24B 109.8 .
C25 C24 H24B 109.8 .
H24A C24 H24B 108.2 .
O8 C25 C24 108.8(3) .
O8 C25 H25A 109.9 .
C24 C25 H25A 109.9 .
O8 C25 H25B 109.9 .
C24 C25 H25B 109.9 .
H25A C25 H25B 108.3 .
N1 C1 C2 113.8(3) .
N1 C1 C6 130.8(3) .
C2 C1 C6 115.3(3) .
C3 C2 C1 121.0(3) .
C3 C2 C35 119.6(3) .
C1 C2 C35 119.0(3) .
C2 C3 C4 122.0(3) .
C2 C3 H3A 119.0 .
C4 C3 H3A 119.0 .
C5 C4 C3 117.0(3) .
C5 C4 C13 121.5(3) .
C3 C4 C13 121.4(3) .
C6 C5 C4 123.2(3) .
C6 C5 H5A 118.4 .
C4 C5 H5A 118.4 .
C5 C6 C1 119.6(3) .
C5 C6 C32 116.6(3) .
C1 C6 C32 123.8(3) .
C33 C32 C34 110.5(3) .
C33 C32 C6 111.5(3) .
C34 C32 C6 112.2(3) .
C33 C32 H32A 107.5 .
C34 C32 H32A 107.5 .
C6 C32 H32A 107.5 .
C32 C33 H33A 109.5 .
C32 C33 H33B 109.5 .
H33A C33 H33B 109.5 .
C32 C33 H33C 109.5 .
H33A C33 H33C 109.5 .
H33B C33 H33C 109.5 .
C32 C34 H34A 109.5 .
C32 C34 H34B 109.5 .
H34A C34 H34B 109.5 .
C32 C34 H34C 109.5 .
H34A C34 H34C 109.5 .
H34B C34 H34C 109.5 .
C2 C35 C36 114.4(3) .
C2 C35 C37 109.4(3) .
C36 C35 C37 110.2(3) .
C2 C35 H35A 107.5 .
C36 C35 H35A 107.5 .
C37 C35 H35A 107.5 .
C35 C36 H36A 109.5 .
C35 C36 H36B 109.5 .
H36A C36 H36B 109.5 .
C35 C36 H36C 109.5 .
H36A C36 H36C 109.5 .
H36B C36 H36C 109.5 .
C35 C37 H37A 109.5 .
C35 C37 H37B 109.5 .
H37A C37 H37B 109.5 .
C35 C37 H37C 109.5 .
H37A C37 H37C 109.5 .
H37B C37 H37C 109.5 .
N2 C13 C4 179.1(3) .
O6 C39 C40 107.8(4) .
O6 C39 H39A 110.1 .
C40 C39 H39A 110.1 .
O6 C39 H39B 110.1 .
C40 C39 H39B 110.1 .
H39A C39 H39B 108.5 .
O5 C40 C39 109.3(4) .
O5 C40 H40A 109.8 .
C39 C40 H40A 109.8 .
O5 C40 H40B 109.8 .
C39 C40 H40B 109.8 .
H40A C40 H40B 108.3 .
O5 C41 C42 109.4(3) .
O5 C41 H41A 109.8 .
C42 C41 H41A 109.8 .
O5 C41 H41B 109.8 .
C42 C41 H41B 109.8 .
H41A C41 H41B 108.2 .
O4 C42 C41 109.0(3) .
O4 C42 H42A 109.9 .
C41 C42 H42A 109.9 .
O4 C42 H42B 109.9 .
C41 C42 H42B 109.9 .
H42A C42 H42B 108.3 .
O4 C43 C44 109.7(4) .
O4 C43 H43A 109.7 .
C44 C43 H43A 109.7 .
O4 C43 H43B 109.7 .
C44 C43 H43B 109.7 .
H43A C43 H43B 108.2 .
O3 C44 C43 109.3(3) .
O3 C44 H44A 109.8 .
C43 C44 H44A 109.8 .
O3 C44 H44B 109.8 .
C43 C44 H44B 109.8 .
H44A C44 H44B 108.3 .
O3 C45 C46 109.4(3) .
O3 C45 H45A 109.8 .
C46 C45 H45A 109.8 .
O3 C45 H45B 109.8 .
C46 C45 H45B 109.8 .
H45A C45 H45B 108.2 .
O2 C46 C45 109.1(3) .
O2 C46 K1 47.30(17) .
C45 C46 K1 82.6(2) .
O2 C46 H46A 109.9 .
C45 C46 H46A 109.9 .
K1 C46 H46A 157.1 .
O2 C46 H46B 109.9 .
C45 C46 H46B 109.9 .
K1 C46 H46B 84.0 .
H46A C46 H46B 108.3 .
O2 C47 C48 109.4(4) .
O2 C47 H47A 109.8 .
C48 C47 H47A 109.8 .
O2 C47 H47B 109.8 .
C48 C47 H47B 109.8 .
H47A C47 H47B 108.2 .
O1 C48 C47 107.6(4) .
O1 C48 H48A 110.2 .
C47 C48 H48A 110.2 .
O1 C48 H48B 110.2 .
C47 C48 H48B 110.2 .
H48A C48 H48B 108.5 .
O1 C49 C50 108.3(3) .
O1 C49 H49A 110.0 .
C50 C49 H49A 110.0 .
O1 C49 H49B 110.0 .
C50 C49 H49B 110.0 .
H49A C49 H49B 108.4 .
O6 C50 C49 108.7(4) .
O6 C50 H50A 109.9 .
C49 C50 H50A 109.9 .
O6 C50 H50B 109.9 .
C49 C50 H50B 109.9 .
H50A C50 H50B 108.3 .
C12' C10' C27 120.3(6) .
C12' C10' C11' 110.7(7) .
C27 C10' C11' 109.4(5) .
C12' C10' H10A 105.1 .
C27 C10' H10A 105.1 .
C11' C10' H10A 105.1 .
C10' C11' H11D 109.5 .
C10' C11' H11E 109.5 .
H11D C11' H11E 109.5 .
C10' C11' H11F 109.5 .
H11D C11' H11F 109.5 .
H11E C11' H11F 109.5 .
C10' C12' H12D 109.5 .
C10' C12' H12E 109.5 .
H12D C12' H12E 109.5 .
C10' C12' H12F 109.5 .
H12D C12' H12F 109.5 .
H12E C12' H12F 109.5 .
O14 K1 O2 74.20(11) .
O14 K1 N2 153.16(12) .
O2 K1 N2 84.83(9) .
O14 K1 O3 91.23(10) .
O2 K1 O3 60.60(8) .
N2 K1 O3 92.88(8) .
O14 K1 O1 76.28(11) .
O2 K1 O1 61.61(9) .
N2 K1 O1 79.10(9) .
O3 K1 O1 122.12(9) .
O14 K1 O5 94.93(10) .
O2 K1 O5 168.99(8) .
N2 K1 O5 106.10(9) .
O3 K1 O5 118.99(8) .
O1 K1 O5 118.28(9) .
O14 K1 O4 86.79(10) .
O2 K1 O4 116.45(8) .
N2 K1 O4 118.01(8) .
O3 K1 O4 59.88(8) .
O1 K1 O4 162.88(8) .
O5 K1 O4 59.99(8) .
O14 K1 O6 76.70(10) .
O2 K1 O6 118.85(9) .
N2 K1 O6 99.90(8) .
O3 K1 O6 167.14(7) .
O1 K1 O6 59.80(9) .
O5 K1 O6 58.75(9) .
O4 K1 O6 114.16(8) .
O14 K1 C51' 21.32(13) .
O2 K1 C51' 95.15(11) .
N2 K1 C51' 167.16(13) .
O3 K1 C51' 98.30(12) .
O1 K1 C51' 89.57(13) .
O5 K1 C51' 73.89(11) .
O4 K1 C51' 73.49(13) .
O6 K1 C51' 68.83(12) .
O14 K1 C46 88.61(11) .
O2 K1 C46 21.95(10) .
N2 K1 C46 76.95(10) .
O3 K1 C46 42.19(10) .
O1 K1 C46 80.66(10) .
O5 K1 C46 161.04(10) .
O4 K1 C46 101.75(9) .
O6 K1 C46 139.93(11) .
C51' K1 C46 107.38(12) .
O9 K2 O8 60.73(8) .
O9 K2 O12 165.37(8) .
O8 K2 O12 120.39(9) .
O9 K2 O7 116.61(8) .
O8 K2 O7 60.06(9) .
O12 K2 O7 60.69(8) .
O9 K2 O11 115.05(7) .
O8 K2 O11 163.95(8) .
O12 K2 O11 59.34(8) .
O7 K2 O11 115.30(9) .
O9 K2 N4 109.46(9) .
O8 K2 N4 78.64(8) .
O12 K2 N4 84.55(9) .
O7 K2 N4 78.87(9) .
O11 K2 N4 116.45(8) .
O9 K2 O10 59.41(7) .
O8 K2 O10 120.10(8) .
O12 K2 O10 117.89(8) .
O7 K2 O10 161.27(8) .
O11 K2 O10 58.69(7) .
N4 K2 O10 119.86(9) .
O9 K2 O1_1 88.57(14) .
O8 K2 O1_1 88.24(13) .
O12 K2 O1_1 77.02(13) .
O7 K2 O1_1 69.21(13) .
O11 K2 O1_1 75.99(13) .
N4 K2 O1_1 147.89(14) .
O10 K2 O1_1 92.11(13) .
C38 N4 K2 148.0(3) .
C13 N2 K1 171.5(3) .
C1 N1 N1 116.2(3) 2_755
C26 N3 N3 117.0(3) 2_666
C48 O1 C49 114.0(4) .
C48 O1 K1 113.8(2) .
C49 O1 K1 115.4(3) .
C46 O2 C47 112.8(4) .
C46 O2 K1 110.8(2) .
C47 O2 K1 109.8(2) .
C45 O3 C44 112.8(3) .
C45 O3 K1 117.0(2) .
C44 O3 K1 117.1(2) .
C42 O4 C43 111.5(3) .
C42 O4 K1 110.8(2) .
C43 O4 K1 112.5(2) .
C40 O5 C41 111.7(3) .
C40 O5 K1 117.3(3) .
C41 O5 K1 116.0(2) .
C39 O6 C50 112.9(4) .
C39 O6 K1 111.0(2) .
C50 O6 K1 110.9(2) .
C23 O7 C24 112.9(3) .
C23 O7 K2 110.8(2) .
C24 O7 K2 111.6(2) .
C25 O8 C14 112.7(3) .
C25 O8 K2 116.8(3) .
C14 O8 K2 115.1(2) .
C15 O9 C16 112.4(3) .
C15 O9 K2 112.5(2) .
C16 O9 K2 115.4(2) .
C17 O10 C18 112.0(3) .
C17 O10 K2 114.8(2) .
C18 O10 K2 115.9(2) .
C19 O11 C20 112.0(3) .
C19 O11 K2 115.3(2) .
C20 O11 K2 112.2(2) .
C21 O12 C22 112.3(3) .
C21 O12 K2 117.1(2) .
C22 O12 K2 115.1(2) .
C51 O14 C54 98.7(7) .
C51' O14 C54' 112.5(5) .
C51' O14 K1 112.4(3) .
C51 O14 K1 112.4(3) .
C54 O14 K1 115.8(7) .
C54' O14 K1 127.3(4) .
O14 C54 C53 106.5(10) .
O14 C54 H54A 110.4 .
C53 C54 H54A 110.4 .
O14 C54 H54B 110.4 .
C53 C54 H54B 110.4 .
H54A C54 H54B 108.6 .
C52 C53 C54 108.1(10) .
C52 C53 H53A 110.1 .
C54 C53 H53A 110.1 .
C52 C53 H53B 110.1 .
C54 C53 H53B 110.1 .
H53A C53 H53B 108.4 .
O14 C51 C52 107.6(5) .
O14 C51 H51A 110.2 .
C52 C51 H51A 110.2 .
O14 C51 H51B 110.2 .
C52 C51 H51B 110.2 .
H51A C51 H51B 108.5 .
C53 C52 C51 101.5(7) .
C53 C52 H52A 111.5 .
C51 C52 H52A 111.5 .
C53 C52 H52B 111.5 .
C51 C52 H52B 111.5 .
H52A C52 H52B 109.3 .
O14 C51' C52' 107.6(5) .
O14 C51' K1 46.3(3) .
C52' C51' K1 151.0(4) .
O14 C51' H51C 110.2 .
C52' C51' H51C 110.2 .
K1 C51' H51C 76.0 .
O14 C51' H51D 110.2 .
C52' C51' H51D 110.2 .
K1 C51' H51D 93.4 .
H51C C51' H51D 108.5 .
C51' C52' C53' 103.8(5) .
C51' C52' H52C 111.0 .
C53' C52' H52C 111.0 .
C51' C52' H52D 111.0 .
C53' C52' H52D 111.0 .
H52C C52' H52D 109.0 .
C54' C53' C52' 105.4(7) .
C54' C53' H53C 110.7 .
C52' C53' H53C 110.7 .
C54' C53' H53D 110.7 .
C52' C53' H53D 110.7 .
H53C C53' H53D 108.8 .
C53' C54' O14 109.0(8) .
C53' C54' H54C 109.9 .
O14 C54' H54C 109.9 .
C53' C54' H54D 109.9 .
O14 C54' H54D 109.9 .
H54C C54' H54D 108.3 .
C1_1 O1_1 C4_1 104.2(8) .
C1_1 O1_1 K2 125.5(5) .
C4_1 O1_1 K2 118.4(6) .
O1_1 C1_1 C2_1 109.0(9) .
O1_1 C1_1 H1A_1 109.9 .
C2_1 C1_1 H1A_1 109.9 .
O1_1 C1_1 H1AB_1 109.9 .
C2_1 C1_1 H1AB_1 109.9 .
H1A_1 C1_1 H1AB_1 108.3 .
C1_1 C2_1 C3_1 103.2(9) .
C1_1 C2_1 H2A_1 111.1 .
C3_1 C2_1 H2A_1 111.1 .
C1_1 C2_1 H2AB_1 111.1 .
C3_1 C2_1 H2AB_1 111.1 .
H2A_1 C2_1 H2AB_1 109.1 .
C4_1 C3_1 C2_1 103.0(9) .
C4_1 C3_1 H3A_1 111.2 .
C2_1 C3_1 H3A_1 111.2 .
C4_1 C3_1 H3AB_1 111.2 .
C2_1 C3_1 H3AB_1 111.2 .
H3A_1 C3_1 H3AB_1 109.1 .
O1_1 C4_1 C3_1 104.4(9) .
O1_1 C4_1 H4A_1 110.9 .
C3_1 C4_1 H4A_1 110.9 .
O1_1 C4_1 H4AB_1 110.9 .
C3_1 C4_1 H4AB_1 110.9 .
H4A_1 C4_1 H4AB_1 108.9 .

loop_
_geom_bond_atom_site_label_1
_geom_bond_atom_site_label_2
_geom_bond_distance
_geom_bond_site_symmetry_2
C26 N3 1.337(4) .
C26 C27 1.463(5) .
C26 C31 1.472(4) .
C27 C28 1.363(5) .
C27 C10' 1.517(5) .
C27 C10 1.517(5) .
C28 C29 1.414(4) .
C28 H28A 0.9500 .
C29 C30 1.396(5) .
C29 C38 1.415(5) .
C30 C31 1.375(4) .
C30 H30A 0.9500 .
C31 C7 1.517(5) .
C7 C8 1.507(6) .
C7 C9 1.532(7) .
C7 H7A 1.0000 .
C8 H8A 0.9800 .
C8 H8B 0.9800 .
C8 H8C 0.9800 .
C9 H9A 0.9800 .
C9 H9B 0.9800 .
C9 H9C 0.9800 .
C10 C11 1.339(8) .
C10 C12 1.575(8) .
C10 H10B 1.0000 .
C11 H11A 0.9800 .
C11 H11B 0.9800 .
C11 H11C 0.9800 .
C12 H12A 0.9800 .
C12 H12B 0.9800 .
C12 H12C 0.9800 .
C38 N4 1.161(5) .
C14 O8 1.425(5) .
C14 C15 1.489(6) .
C14 H14A 0.9900 .
C14 H14B 0.9900 .
C15 O9 1.425(4) .
C15 H15A 0.9900 .
C15 H15B 0.9900 .
C16 O9 1.428(5) .
C16 C17 1.482(6) .
C16 H16A 0.9900 .
C16 H16B 0.9900 .
C17 O10 1.422(4) .
C17 H17A 0.9900 .
C17 H17B 0.9900 .
C18 O10 1.424(5) .
C18 C19 1.486(6) .
C18 H18A 0.9900 .
C18 H18B 0.9900 .
C19 O11 1.415(5) .
C19 H19A 0.9900 .
C19 H19B 0.9900 .
C20 O11 1.421(4) .
C20 C21 1.478(6) .
C20 H20A 0.9900 .
C20 H20B 0.9900 .
C21 O12 1.423(5) .
C21 H21A 0.9900 .
C21 H21B 0.9900 .
C22 O12 1.424(5) .
C22 C23 1.483(7) .
C22 H22A 0.9900 .
C22 H22B 0.9900 .
C23 O7 1.425(5) .
C23 H23A 0.9900 .
C23 H23B 0.9900 .
C24 O7 1.430(5) .
C24 C25 1.477(7) .
C24 H24A 0.9900 .
C24 H24B 0.9900 .
C25 O8 1.419(5) .
C25 H25A 0.9900 .
C25 H25B 0.9900 .
C1 N1 1.340(4) .
C1 C2 1.460(4) .
C1 C6 1.460(5) .
C2 C3 1.373(4) .
C2 C35 1.523(5) .
C3 C4 1.410(5) .
C3 H3A 0.9500 .
C4 C5 1.408(5) .
C4 C13 1.417(4) .
C5 C6 1.378(4) .
C5 H5A 0.9500 .
C6 C32 1.534(5) .
C32 C33 1.519(5) .
C32 C34 1.528(5) .
C32 H32A 1.0000 .
C33 H33A 0.9800 .
C33 H33B 0.9800 .
C33 H33C 0.9800 .
C34 H34A 0.9800 .
C34 H34B 0.9800 .
C34 H34C 0.9800 .
C35 C36 1.524(5) .
C35 C37 1.532(5) .
C35 H35A 1.0000 .
C36 H36A 0.9800 .
C36 H36B 0.9800 .
C36 H36C 0.9800 .
C37 H37A 0.9800 .
C37 H37B 0.9800 .
C37 H37C 0.9800 .
C13 N2 1.154(4) .
C39 O6 1.409(6) .
C39 C40 1.469(7) .
C39 H39A 0.9900 .
C39 H39B 0.9900 .
C40 O5 1.416(5) .
C40 H40A 0.9900 .
C40 H40B 0.9900 .
C41 O5 1.426(5) .
C41 C42 1.478(6) .
C41 H41A 0.9900 .
C41 H41B 0.9900 .
C42 O4 1.423(5) .
C42 H42A 0.9900 .
C42 H42B 0.9900 .
C43 O4 1.427(5) .
C43 C44 1.477(7) .
C43 H43A 0.9900 .
C43 H43B 0.9900 .
C44 O3 1.422(5) .
C44 H44A 0.9900 .
C44 H44B 0.9900 .
C45 O3 1.417(5) .
C45 C46 1.498(6) .
C45 H45A 0.9900 .
C45 H45B 0.9900 .
C46 O2 1.413(5) .
C46 K1 3.534(4) .
C46 H46A 0.9900 .
C46 H46B 0.9900 .
C47 O2 1.425(5) .
C47 C48 1.495(8) .
C47 H47A 0.9900 .
C47 H47B 0.9900 .
C48 O1 1.406(6) .
C48 H48A 0.9900 .
C48 H48B 0.9900 .
C49 O1 1.440(5) .
C49 C50 1.469(7) .
C49 H49A 0.9900 .
C49 H49B 0.9900 .
C50 O6 1.409(5) .
C50 H50A 0.9900 .
C50 H50B 0.9900 .
C10' C12' 1.372(8) .
C10' C11' 1.626(8) .
C10' H10A 1.0000 .
C11' H11D 0.9800 .
C11' H11E 0.9800 .
C11' H11F 0.9800 .
C12' H12D 0.9800 .
C12' H12E 0.9800 .
C12' H12F 0.9800 .
K1 O14 2.758(4) .
K1 O2 2.777(3) .
K1 N2 2.787(3) .
K1 O3 2.788(2) .
K1 O1 2.798(3) .
K1 O5 2.817(3) .
K1 O4 2.860(2) .
K1 O6 2.880(3) .
K1 C51' 3.530(6) .
K2 O9 2.769(3) .
K2 O8 2.803(2) .
K2 O12 2.819(3) .
K2 O7 2.829(3) .
K2 O11 2.837(2) .
K2 N4 2.848(3) .
K2 O10 2.876(2) .
K2 O1_1 2.933(6) .
N1 N1 1.391(5) 2_755
N3 N3 1.389(6) 2_666
O14 C51' 1.388(7) .
O14 C51 1.388(7) .
O14 C54 1.396(13) .
O14 C54' 1.464(10) .
C54 C53 1.479(17) .
C54 H54A 0.9900 .
C54 H54B 0.9900 .
C53 C52 1.334(13) .
C53 H53A 0.9900 .
C53 H53B 0.9900 .
C51 C52 1.469(7) .
C51 H51A 0.9900 .
C51 H51B 0.9900 .
C52 H52A 0.9900 .
C52 H52B 0.9900 .
C51' C52' 1.469(7) .
C51' H51C 0.9900 .
C51' H51D 0.9900 .
C52' C53' 1.653(13) .
C52' H52C 0.9900 .
C52' H52D 0.9900 .
C53' C54' 1.377(12) .
C53' H53C 0.9900 .
C53' H53D 0.9900 .
C54' H54C 0.9900 .
C54' H54D 0.9900 .
O1_1 C1_1 1.415(11) .
O1_1 C4_1 1.418(11) .
C1_1 C2_1 1.458(12) .
C1_1 H1A_1 0.9900 .
C1_1 H1AB_1 0.9900 .
C2_1 C3_1 1.546(14) .
C2_1 H2A_1 0.9900 .
C2_1 H2AB_1 0.9900 .
C3_1 C4_1 1.491(12) .
C3_1 H3A_1 0.9900 .
C3_1 H3AB_1 0.9900 .
C4_1 H4A_1 0.9900 .
C4_1 H4AB_1 0.9900 .
